data_7238291
loop_
_publ_author_name
'Saad, Ali'
'Jeannin, Olivier'
'Fourmigu\'e, Marc'

_publ_section_title
;
 Helical organization of chiral binaphthyl tetrathiafulvalene primary
 amides through hydrogen bonding interactions
;
_journal_issue 11
_journal_name_full CrystEngComm
_journal_page_first 3866
_journal_paper_doi 10.1039/c004320f
_journal_volume 12
_journal_year 2010
_chemical_formula_moiety 'C25 H16 O3 S2'
_chemical_formula_sum 'C25 H16 O3 S2'
_chemical_formula_weight 428.50
_space_group_IT_number 4
_space_group_name_Hall 'P 2yb'
_space_group_name_H-M_alt 'P 1 21 1'
_symmetry_cell_setting monoclinic
_symmetry_space_group_name_Hall 'P 2yb'
_symmetry_space_group_name_H-M 'P 1 21 1'
_atom_sites_solution_hydrogens geom
_atom_sites_solution_primary direct
_atom_sites_solution_secondary difmap
_audit_creation_method SHELXL-97
_cell_angle_alpha 90.000
_cell_angle_beta 91.735(8)
_cell_angle_gamma 90.000
_cell_formula_units_Z 4
_cell_length_a 8.4779(9)
_cell_length_b 11.7236(18)
_cell_length_c 20.177(3)
_cell_measurement_reflns_used 4758
_cell_measurement_temperature 293(2)
_cell_measurement_theta_max 27.485
_cell_measurement_theta_min 2.910
_cell_volume 2004.5(5)
_computing_cell_refinement 'Dirax/lsq (Duisenberg & Schreurs, 1989-2000)'
_computing_data_reduction 'EvalCCD (Duisenberg & Schreurs 1990-2000)'
_computing_molecular_graphics 'Ortep-3 for Windows (Farrugia, 1997)'
_computing_publication_material 'WinGX publication routines (Farrugia, 1999)'
_computing_structure_refinement 'SHELXL-97 (Sheldrick, 1997)'
_computing_structure_solution 'SIR92 (Altomare et al., 1993)'
_diffrn_ambient_temperature 293(2)
_diffrn_detector_area_resol_mean 9
_diffrn_measured_fraction_theta_full 0.989
_diffrn_measured_fraction_theta_max 0.989
_diffrn_measurement_device '95mm CCD camera on \k-goniostat'
_diffrn_measurement_device_type KappaCCD
_diffrn_measurement_method CCD
_diffrn_radiation_monochromator 'horizonally mounted graphite crystal'
_diffrn_radiation_source 'fine-focus sealed tube'
_diffrn_radiation_type MoK\a
_diffrn_radiation_wavelength 0.71073
_diffrn_reflns_av_R_equivalents 0.0535
_diffrn_reflns_av_sigmaI/netI 0.0676
_diffrn_reflns_limit_h_max 11
_diffrn_reflns_limit_h_min -10
_diffrn_reflns_limit_k_max 15
_diffrn_reflns_limit_k_min -14
_diffrn_reflns_limit_l_max 25
_diffrn_reflns_limit_l_min -26
_diffrn_reflns_number 29489
_diffrn_reflns_theta_full 27.49
_diffrn_reflns_theta_max 27.49
_diffrn_reflns_theta_min 3.55
_exptl_absorpt_coefficient_mu 0.291
_exptl_absorpt_correction_T_max 0.971
_exptl_absorpt_correction_T_min 0.901
_exptl_absorpt_correction_type multi-scan
_exptl_absorpt_process_details
;
[Sheldrick, G.M. (2002). SADABS Bruker AXS Inc., Madison, Wisconsin, USA]
;
_exptl_crystal_colour colorless
_exptl_crystal_density_diffrn 1.420
_exptl_crystal_density_method 'not measured'
_exptl_crystal_description prism
_exptl_crystal_F_000 888
_exptl_crystal_size_max 0.5
_exptl_crystal_size_mid 0.3
_exptl_crystal_size_min 0.1
_refine_diff_density_max 1.446
_refine_diff_density_min -0.917
_refine_diff_density_rms 0.065
_refine_ls_abs_structure_details 'Flack H D (1983), Acta Cryst. A39, 876-881'
_refine_ls_abs_structure_Flack -0.04(11)
_refine_ls_extinction_method none
_refine_ls_goodness_of_fit_ref 1.030
_refine_ls_hydrogen_treatment constr
_refine_ls_matrix_type full
_refine_ls_number_parameters 531
_refine_ls_number_reflns 8916
_refine_ls_number_restraints 1
_refine_ls_restrained_S_all 1.030
_refine_ls_R_factor_all 0.1291
_refine_ls_R_factor_gt 0.0725
_refine_ls_shift/su_max 0.000
_refine_ls_shift/su_mean 0.000
_refine_ls_structure_factor_coef Fsqd
_refine_ls_weighting_details 'calc w=1/[\s^2^(Fo^2^)+(0.0893P)^2^+2.0660P] where P=(Fo^2^+2Fc^2^)/3'
_refine_ls_weighting_scheme calc
_refine_ls_wR_factor_gt 0.1717
_refine_ls_wR_factor_ref 0.2005
_reflns_number_gt 5570
_reflns_number_total 8916
_reflns_threshold_expression >2sigma(I)
_cod_data_source_file c004320f.txt
_cod_data_source_block AST47
_cod_original_cell_volume 2004.5(4)
_cod_original_sg_symbol_H-M P21
_cod_database_code 7238291

loop_
_symmetry_equiv_pos_as_xyz
'x, y, z'
'-x, y+1/2, -z'

loop_
_atom_site_label
_atom_site_type_symbol
_atom_site_fract_x
_atom_site_fract_y
_atom_site_fract_z
_atom_site_U_iso_or_equiv
_atom_site_adp_type
_atom_site_occupancy
_atom_site_symmetry_multiplicity
_atom_site_calc_flag
_atom_site_refinement_flags
_atom_site_disorder_assembly
_atom_site_disorder_group
S1 S 0.3586(2) 0.72162(15) 0.55391(8) 0.0744(5) Uani 1 1 d . . .
S2 S 0.4422(4) 0.9440(2) 0.50094(14) 0.1154(9) Uani 1 1 d . . .
S1A S -0.0885(2) 0.69533(14) 0.53725(6) 0.0647(4) Uani 1 1 d . . .
S2A S -0.01405(19) 0.88902(12) 0.62418(7) 0.0565(4) Uani 1 1 d . . .
O1 O 0.3276(15) 0.7829(8) 0.4276(3) 0.186(4) Uani 1 1 d . . .
O2 O 0.3307(5) 0.8211(4) 0.7203(2) 0.0612(10) Uani 1 1 d . . .
O3 O 0.4969(5) 1.0478(5) 0.68173(19) 0.0721(13) Uani 1 1 d . . .
O1A O 0.0117(8) 0.8937(5) 0.4948(2) 0.1000(17) Uani 1 1 d . . .
O2A O -0.1080(4) 0.5244(3) 0.70476(16) 0.0453(8) Uani 1 1 d . . .
O3A O 0.0223(4) 0.7276(3) 0.77184(16) 0.0462(8) Uani 1 1 d . . .
C1 C 0.3745(13) 0.8109(9) 0.4831(4) 0.109(3) Uani 1 1 d . . .
C2 C 0.4375(8) 0.8161(7) 0.6117(3) 0.074(2) Uani 1 1 d . . .
C3 C 0.4795(9) 0.9209(7) 0.5841(4) 0.086(2) Uiso 1 1 d . A .
C4 C 0.4611(10) 0.7801(8) 0.6793(4) 0.091(2) Uiso 1 1 d . . .
H4A H 0.5605 0.8099 0.6968 0.109 Uiso 1 1 calc R . .
H4B H 0.4660 0.6975 0.6811 0.109 Uiso 1 1 calc R . .
C5 C 0.5546(10) 1.0199(9) 0.6208(5) 0.109(3) Uani 1 1 d . A 2
H5A H 0.6663 1.0036 0.6268 0.131 Uiso 1 1 calc R A 2
H5B H 0.5452 1.0866 0.5925 0.131 Uiso 1 1 calc R A 2
C6 C 0.3838(6) 0.8600(5) 0.7824(3) 0.0495(13) Uani 1 1 d . A 2
C7 C 0.4565(7) 0.7845(5) 0.8271(3) 0.0627(16) Uani 1 1 d . A 2
H7 H 0.4652 0.7074 0.8168 0.075 Uiso 1 1 calc R A 2
C8 C 0.5152(7) 0.8264(6) 0.8867(3) 0.0630(17) Uani 1 1 d . A 2
H8 H 0.5637 0.7764 0.9167 0.076 Uiso 1 1 calc R A 2
C9 C 0.5038(6) 0.9420(5) 0.9034(2) 0.0482(13) Uani 1 1 d . A 2
C10 C 0.5720(7) 0.9880(7) 0.9617(3) 0.0643(17) Uani 1 1 d . A 2
H10 H 0.6249 0.9396 0.9914 0.077 Uiso 1 1 calc R A 2
C11 C 0.5633(9) 1.0999(7) 0.9760(3) 0.075(2) Uani 1 1 d . A 2
H11 H 0.6089 1.1275 1.0154 0.090 Uiso 1 1 calc R A 2
C12 C 0.4856(9) 1.1752(6) 0.9317(3) 0.0739(19) Uani 1 1 d . A 2
H12 H 0.4824 1.2528 0.9411 0.089 Uiso 1 1 calc R A 2
C13 C 0.4145(7) 1.1342(5) 0.8748(3) 0.0580(15) Uani 1 1 d . A 2
H13 H 0.3594 1.1838 0.8466 0.070 Uiso 1 1 calc R A 2
C14 C 0.4241(6) 1.0161(5) 0.8582(2) 0.0428(12) Uani 1 1 d . A 2
C15 C 0.3599(5) 0.9726(4) 0.7963(2) 0.0397(11) Uani 1 1 d . A 2
C16 C 0.2715(5) 1.0467(4) 0.7476(2) 0.0364(10) Uani 1 1 d . A 2
C17 C 0.1130(6) 1.0779(4) 0.7587(2) 0.0414(11) Uani 1 1 d . A 2
C18 C 0.0318(6) 1.0428(5) 0.8160(3) 0.0504(13) Uani 1 1 d . A 2
H18 H 0.0845 1.0001 0.8486 0.060 Uiso 1 1 calc R A 2
C19 C -0.1236(7) 1.0716(6) 0.8235(3) 0.0680(18) Uani 1 1 d . A 2
H19 H -0.1756 1.0469 0.8608 0.082 Uiso 1 1 calc R A 2
C20 C -0.2043(8) 1.1371(7) 0.7761(4) 0.077(2) Uani 1 1 d . A 2
H20 H -0.3094 1.1562 0.7819 0.092 Uiso 1 1 calc R A 2
C22 C 0.0286(6) 1.1441(5) 0.7107(3) 0.0480(12) Uani 1 1 d . A 2
C21 C -0.1297(7) 1.1732(5) 0.7213(3) 0.0653(17) Uani 1 1 d . A 2
H21 H -0.1842 1.2180 0.6902 0.078 Uiso 1 1 calc R A 2
C23 C 0.1047(7) 1.1752(5) 0.6512(3) 0.0566(14) Uani 1 1 d . A 2
H23 H 0.0507 1.2172 0.6186 0.068 Uiso 1 1 calc R A 2
C24 C 0.2552(7) 1.1432(5) 0.6425(3) 0.0559(14) Uani 1 1 d . A 2
H24 H 0.3047 1.1653 0.6040 0.067 Uiso 1 1 calc R A 2
C25 C 0.3391(6) 1.0779(4) 0.6893(2) 0.0411(11) Uani 1 1 d . A 2
C1A C -0.0251(8) 0.8394(6) 0.5422(3) 0.0664(17) Uani 1 1 d . B 2
C2A C -0.1169(6) 0.6764(5) 0.6222(2) 0.0457(12) Uani 1 1 d . B 2
C3A C -0.0849(6) 0.7656(5) 0.6612(3) 0.0457(12) Uani 1 1 d . B 2
C4A C -0.1776(7) 0.5609(5) 0.6425(3) 0.0534(14) Uani 1 1 d . B 2
H4A1 H -0.2914 0.5644 0.6461 0.064 Uiso 1 1 calc R B 2
H4A2 H -0.1541 0.5054 0.6085 0.064 Uiso 1 1 calc R B 2
C5A C -0.1131(7) 0.7713(5) 0.7355(2) 0.0503(13) Uani 1 1 d . B 2
H5A1 H -0.1320 0.8497 0.7484 0.060 Uiso 1 1 calc R B 2
H5A2 H -0.2056 0.7267 0.7458 0.060 Uiso 1 1 calc R B 2
C6A C 0.0503(6) 0.5001(4) 0.7091(2) 0.0398(11) Uani 1 1 d . B 2
C7A C 0.1383(7) 0.4679(4) 0.6532(2) 0.0464(12) Uani 1 1 d . B 2
H7A H 0.0908 0.4678 0.6110 0.056 Uiso 1 1 calc R B 2
C8A C 0.2921(7) 0.4372(5) 0.6618(2) 0.0501(13) Uani 1 1 d . B 2
H8A H 0.3483 0.4149 0.6251 0.060 Uiso 1 1 calc R B 2
C9A C 0.3688(6) 0.4381(5) 0.7247(3) 0.0469(12) Uani 1 1 d . B 2
C10A C 0.5301(7) 0.4088(5) 0.7346(3) 0.0566(14) Uani 1 1 d . B 2
H10A H 0.5870 0.3840 0.6987 0.068 Uiso 1 1 calc R B 2
C11A C 0.6027(7) 0.4161(6) 0.7947(4) 0.0687(18) Uani 1 1 d . B 2
H11A H 0.7087 0.3966 0.7998 0.082 Uiso 1 1 calc R B 2
C12A C 0.5187(7) 0.4530(5) 0.8496(3) 0.0602(15) Uani 1 1 d . B 2
H12A H 0.5700 0.4584 0.8909 0.072 Uiso 1 1 calc R B 2
C13A C 0.3634(6) 0.4809(4) 0.8433(2) 0.0447(12) Uani 1 1 d . B 2
H13A H 0.3093 0.5047 0.8803 0.054 Uiso 1 1 calc R B 2
C14A C 0.2830(6) 0.4740(4) 0.7804(2) 0.0414(11) Uani 1 1 d . B 2
C15A C 0.1199(6) 0.5044(4) 0.7715(2) 0.0381(10) Uani 1 1 d . B 2
C16A C 0.0275(5) 0.5495(5) 0.8282(2) 0.0391(11) Uani 1 1 d . B 2
C17A C -0.0165(5) 0.4816(5) 0.8832(2) 0.0411(11) Uani 1 1 d . B 2
C18A C 0.0145(7) 0.3626(5) 0.8860(3) 0.0543(14) Uani 1 1 d . B 2
H18A H 0.0696 0.3280 0.8523 0.065 Uiso 1 1 calc R B 2
C19A C -0.0361(9) 0.2985(6) 0.9377(3) 0.0722(19) Uani 1 1 d . B 2
H19A H -0.0174 0.2203 0.9381 0.087 Uiso 1 1 calc R B 2
C20A C -0.1158(9) 0.3485(7) 0.9905(3) 0.0721(19) Uani 1 1 d . B 2
H20A H -0.1462 0.3045 1.0263 0.087 Uiso 1 1 calc R B 2
C21A C -0.1483(7) 0.4635(7) 0.9884(2) 0.0644(18) Uani 1 1 d . B 2
H21A H -0.2030 0.4967 1.0227 0.077 Uiso 1 1 calc R B 2
C22A C -0.0999(6) 0.5322(5) 0.9348(2) 0.0506(13) Uani 1 1 d . B 2
C23A C -0.1402(7) 0.6476(6) 0.9311(3) 0.0578(15) Uani 1 1 d . B 2
H23A H -0.1948 0.6808 0.9655 0.069 Uiso 1 1 calc R B 2
C24A C -0.1009(6) 0.7125(5) 0.8779(2) 0.0520(13) Uani 1 1 d . B 2
H24A H -0.1281 0.7893 0.8763 0.062 Uiso 1 1 calc R B 2
C25A C -0.0191(6) 0.6626(5) 0.8257(2) 0.0426(12) Uani 1 1 d . B 2

loop_
_atom_site_aniso_label
_atom_site_aniso_U_11
_atom_site_aniso_U_22
_atom_site_aniso_U_33
_atom_site_aniso_U_23
_atom_site_aniso_U_13
_atom_site_aniso_U_12
S1 0.0969(12) 0.0637(10) 0.0629(9) -0.0135(8) 0.0045(8) 0.0049(9)
S2 0.144(2) 0.0922(17) 0.1136(18) -0.0011(14) 0.0630(17) 0.0020(15)
S1A 0.0900(11) 0.0697(10) 0.0336(6) 0.0033(7) -0.0108(7) -0.0054(9)
S2A 0.0721(9) 0.0467(7) 0.0503(8) 0.0068(6) -0.0065(7) 0.0000(7)
O1 0.343(13) 0.160(8) 0.055(4) -0.012(4) 0.002(5) 0.064(8)
O2 0.063(3) 0.052(2) 0.067(3) -0.0005(19) -0.011(2) 0.0016(19)
O3 0.050(2) 0.121(4) 0.046(2) -0.013(2) 0.0117(17) -0.015(3)
O1A 0.154(5) 0.097(4) 0.049(3) 0.031(3) 0.004(3) -0.022(4)
O2A 0.0456(19) 0.050(2) 0.0395(18) 0.0067(15) -0.0053(14) -0.0005(16)
O3A 0.0448(19) 0.049(2) 0.0444(18) 0.0025(16) 0.0005(15) -0.0001(17)
C1 0.152(9) 0.097(6) 0.078(6) -0.001(5) 0.013(5) 0.040(6)
C2 0.059(4) 0.092(5) 0.070(4) -0.028(4) -0.003(3) 0.031(4)
C5 0.070(5) 0.113(7) 0.145(8) -0.048(6) 0.027(5) -0.015(5)
C6 0.052(3) 0.050(3) 0.046(3) 0.012(2) 0.001(2) -0.002(2)
C7 0.064(4) 0.046(3) 0.078(4) 0.020(3) 0.002(3) 0.007(3)
C8 0.055(3) 0.080(5) 0.054(3) 0.028(3) -0.001(3) 0.021(3)
C9 0.043(3) 0.064(4) 0.037(3) 0.010(2) 0.005(2) 0.008(3)
C10 0.065(4) 0.093(5) 0.035(3) 0.017(3) 0.007(2) 0.011(4)
C11 0.092(5) 0.093(6) 0.040(3) -0.004(3) -0.011(3) -0.020(4)
C12 0.113(5) 0.066(4) 0.043(3) -0.007(3) 0.006(3) -0.013(4)
C13 0.073(4) 0.065(4) 0.036(3) 0.010(3) 0.008(3) 0.010(3)
C14 0.039(3) 0.060(3) 0.029(2) 0.006(2) 0.0053(19) 0.006(2)
C15 0.038(2) 0.046(3) 0.036(2) 0.007(2) 0.0029(19) 0.006(2)
C16 0.040(3) 0.033(2) 0.036(2) -0.0002(19) -0.0050(19) 0.007(2)
C17 0.045(3) 0.037(3) 0.042(3) -0.005(2) 0.003(2) 0.006(2)
C18 0.047(3) 0.064(3) 0.041(3) -0.003(2) 0.008(2) 0.000(3)
C19 0.051(4) 0.085(5) 0.069(4) -0.019(4) 0.015(3) -0.004(3)
C20 0.048(4) 0.096(5) 0.087(5) -0.029(4) -0.006(3) 0.022(4)
C22 0.050(3) 0.043(3) 0.051(3) -0.007(2) -0.011(2) 0.012(2)
C21 0.056(4) 0.064(4) 0.075(4) -0.013(3) -0.010(3) 0.025(3)
C23 0.070(4) 0.047(3) 0.052(3) 0.008(3) -0.013(3) 0.008(3)
C24 0.065(4) 0.062(4) 0.041(3) 0.008(2) 0.006(3) -0.013(3)
C25 0.039(3) 0.044(3) 0.041(3) 0.004(2) 0.004(2) -0.001(2)
C1A 0.086(5) 0.072(4) 0.040(3) 0.011(3) -0.008(3) -0.004(4)
C2A 0.052(3) 0.053(3) 0.032(2) 0.003(2) -0.008(2) 0.005(2)
C3A 0.041(3) 0.050(3) 0.045(3) 0.007(2) -0.005(2) 0.001(2)
C4A 0.054(3) 0.057(3) 0.048(3) -0.002(2) -0.023(2) -0.009(3)
C5A 0.056(3) 0.055(3) 0.039(3) -0.004(2) -0.004(2) 0.008(3)
C6A 0.044(3) 0.040(3) 0.035(2) 0.001(2) 0.006(2) -0.002(2)
C7A 0.067(3) 0.043(3) 0.029(2) -0.004(2) -0.001(2) 0.000(3)
C8A 0.066(4) 0.048(3) 0.037(3) -0.004(2) 0.017(2) 0.011(3)
C9A 0.041(3) 0.041(3) 0.060(3) 0.000(2) 0.007(2) -0.002(2)
C10A 0.053(3) 0.052(3) 0.065(4) 0.001(3) 0.016(3) 0.009(3)
C11A 0.042(3) 0.062(4) 0.103(5) 0.006(4) 0.002(3) 0.005(3)
C12A 0.049(3) 0.064(4) 0.068(4) 0.012(3) 0.001(3) 0.002(3)
C13A 0.051(3) 0.048(3) 0.035(2) -0.001(2) -0.005(2) 0.002(2)
C14A 0.050(3) 0.036(2) 0.039(2) 0.001(2) 0.005(2) 0.002(2)
C15A 0.045(3) 0.038(3) 0.031(2) -0.0027(19) 0.0033(19) 0.001(2)
C16A 0.035(2) 0.054(3) 0.028(2) -0.006(2) -0.0020(18) -0.002(2)
C17A 0.033(2) 0.055(3) 0.035(2) 0.002(2) -0.0038(19) 0.000(2)
C18A 0.065(4) 0.055(4) 0.043(3) 0.010(2) 0.001(2) -0.002(3)
C19A 0.099(5) 0.068(4) 0.048(3) 0.017(3) -0.020(3) -0.005(4)
C20A 0.083(5) 0.091(5) 0.042(3) 0.021(3) 0.001(3) -0.005(4)
C21A 0.060(4) 0.105(6) 0.029(3) 0.014(3) 0.002(2) -0.001(4)
C22A 0.040(3) 0.076(4) 0.035(3) 0.009(2) -0.004(2) 0.002(3)
C23A 0.054(3) 0.084(4) 0.036(3) -0.009(3) 0.006(2) 0.014(3)
C24A 0.054(3) 0.058(3) 0.044(3) -0.004(3) 0.000(2) 0.010(3)
C25A 0.039(3) 0.054(3) 0.035(2) 0.000(2) 0.004(2) 0.001(2)

loop_
_atom_type_symbol
_atom_type_description
_atom_type_scat_dispersion_real
_atom_type_scat_dispersion_imag
_atom_type_scat_source
C C 0.0033 0.0016 'International Tables Vol C Tables 4.2.6.8 and 6.1.1.4'
H H 0.0000 0.0000 'International Tables Vol C Tables 4.2.6.8 and 6.1.1.4'
O O 0.0106 0.0060 'International Tables Vol C Tables 4.2.6.8 and 6.1.1.4'
S S 0.1246 0.1234 'International Tables Vol C Tables 4.2.6.8 and 6.1.1.4'

loop_
_geom_angle_atom_site_label_1
_geom_angle_atom_site_label_2
_geom_angle_atom_site_label_3
_geom_angle
C2 S1 C1 97.4(5)
C1 S2 C3 96.5(4)
C2A S1A C1A 96.7(3)
C3A S2A C1A 96.9(3)
C6 O2 C4 112.5(5)
C5 O3 C25 121.7(5)
C6A O2A C4A 119.6(4)
C25A O3A C5A 112.3(4)
O1 C1 S2 122.7(9)
O1 C1 S1 123.2(9)
S2 C1 S1 113.8(5)
C3 C2 C4 127.3(7)
C3 C2 S1 113.1(6)
C4 C2 S1 119.5(7)
C2 C3 C5 126.2(8)
C2 C3 S2 119.0(6)
C5 C3 S2 114.8(7)
C2 C4 O2 110.5(6)
C2 C4 H4A 109.6
O2 C4 H4A 109.6
C2 C4 H4B 109.6
O2 C4 H4B 109.6
H4A C4 H4B 108.1
O3 C5 C3 117.7(7)
O3 C5 H5A 107.9
C3 C5 H5A 107.9
O3 C5 H5B 107.9
C3 C5 H5B 107.9
H5A C5 H5B 107.2
C15 C6 C7 123.1(5)
C15 C6 O2 117.0(4)
C7 C6 O2 119.8(5)
C8 C7 C6 118.6(6)
C8 C7 H7 120.7
C6 C7 H7 120.7
C7 C8 C9 121.9(5)
C7 C8 H8 119.0
C9 C8 H8 119.0
C8 C9 C10 122.9(5)
C8 C9 C14 118.3(5)
C10 C9 C14 118.7(6)
C11 C10 C9 122.1(6)
C11 C10 H10 119.0
C9 C10 H10 119.0
C10 C11 C12 120.2(6)
C10 C11 H11 119.9
C12 C11 H11 119.9
C13 C12 C11 120.0(6)
C13 C12 H12 120.0
C11 C12 H12 120.0
C12 C13 C14 120.7(5)
C12 C13 H13 119.6
C14 C13 H13 119.6
C9 C14 C13 118.2(5)
C9 C14 C15 120.1(5)
C13 C14 C15 121.6(4)
C6 C15 C14 117.8(4)
C6 C15 C16 120.0(4)
C14 C15 C16 122.2(5)
C25 C16 C17 119.3(4)
C25 C16 C15 120.3(4)
C17 C16 C15 120.3(4)
C16 C17 C22 119.6(5)
C16 C17 C18 122.6(4)
C22 C17 C18 117.8(5)
C19 C18 C17 120.5(6)
C19 C18 H18 119.7
C17 C18 H18 119.7
C18 C19 C20 120.9(6)
C18 C19 H19 119.5
C20 C19 H19 119.5
C21 C20 C19 120.1(6)
C21 C20 H20 120.0
C19 C20 H20 120.0
C21 C22 C17 119.6(5)
C21 C22 C23 121.5(5)
C17 C22 C23 118.8(5)
C20 C21 C22 121.1(6)
C20 C21 H21 119.4
C22 C21 H21 119.4
C24 C23 C22 119.5(5)
C24 C23 H23 120.3
C22 C23 H23 120.3
C23 C24 C25 122.1(5)
C23 C24 H24 119.0
C25 C24 H24 119.0
C16 C25 C24 120.6(5)
C16 C25 O3 116.9(4)
C24 C25 O3 122.4(5)
O1A C1A S2A 124.7(6)
O1A C1A S1A 123.2(5)
S2A C1A S1A 112.1(3)
C3A C2A C4A 127.5(5)
C3A C2A S1A 116.6(4)
C4A C2A S1A 115.9(4)
C2A C3A C5A 125.4(5)
C2A C3A S2A 117.7(4)
C5A C3A S2A 116.8(4)
O2A C4A C2A 111.6(4)
O2A C4A H4A1 109.3
C2A C4A H4A1 109.3
O2A C4A H4A2 109.3
C2A C4A H4A2 109.3
H4A1 C4A H4A2 108.0
O3A C5A C3A 109.8(4)
O3A C5A H5A1 109.7
C3A C5A H5A1 109.7
O3A C5A H5A2 109.7
C3A C5A H5A2 109.7
H5A1 C5A H5A2 108.2
O2A C6A C15A 116.3(4)
O2A C6A C7A 122.7(4)
C15A C6A C7A 121.0(5)
C8A C7A C6A 119.6(4)
C8A C7A H7A 120.2
C6A C7A H7A 120.2
C7A C8A C9A 121.9(4)
C7A C8A H8A 119.1
C9A C8A H8A 119.1
C8A C9A C10A 122.8(5)
C8A C9A C14A 118.8(5)
C10A C9A C14A 118.3(5)
C11A C10A C9A 121.7(5)
C11A C10A H10A 119.2
C9A C10A H10A 119.2
C10A C11A C12A 120.1(6)
C10A C11A H11A 119.9
C12A C11A H11A 119.9
C13A C12A C11A 120.9(6)
C13A C12A H12A 119.6
C11A C12A H12A 119.6
C12A C13A C14A 120.4(5)
C12A C13A H13A 119.8
C14A C13A H13A 119.8
C9A C14A C13A 118.6(5)
C9A C14A C15A 119.3(4)
C13A C14A C15A 122.1(4)
C6A C15A C14A 119.4(4)
C6A C15A C16A 119.4(4)
C14A C15A C16A 121.0(4)
C25A C16A C17A 118.9(4)
C25A C16A C15A 117.6(4)
C17A C16A C15A 123.5(5)
C22A C17A C18A 118.8(5)
C22A C17A C16A 119.3(5)
C18A C17A C16A 121.8(5)
C19A C18A C17A 120.6(6)
C19A C18A H18A 119.7
C17A C18A H18A 119.7
C18A C19A C20A 121.2(6)
C18A C19A H19A 119.4
C20A C19A H19A 119.4
C21A C20A C19A 119.1(6)
C21A C20A H20A 120.5
C19A C20A H20A 120.5
C20A C21A C22A 121.2(6)
C20A C21A H21A 119.4
C22A C21A H21A 119.4
C23A C22A C17A 119.8(5)
C23A C22A C21A 121.0(5)
C17A C22A C21A 119.1(6)
C24A C23A C22A 121.1(5)
C24A C23A H23A 119.5
C22A C23A H23A 119.5
C23A C24A C25A 119.7(6)
C23A C24A H24A 120.1
C25A C24A H24A 120.1
O3A C25A C16A 118.6(4)
O3A C25A C24A 120.2(5)
C16A C25A C24A 121.1(5)

loop_
_geom_bond_atom_site_label_1
_geom_bond_atom_site_label_2
_geom_bond_distance
S1 C2 1.728(7)
S1 C1 1.780(10)
S2 C1 1.698(11)
S2 C3 1.720(9)
S1A C2A 1.753(5)
S1A C1A 1.774(7)
S2A C3A 1.744(5)
S2A C1A 1.754(6)
O1 C1 1.221(11)
O2 C6 1.396(7)
O2 C4 1.481(9)
O3 C5 1.377(9)
O3 C25 1.396(7)
O1A C1A 1.198(7)
O2A C6A 1.372(6)
O2A C4A 1.437(6)
O3A C25A 1.381(6)
O3A C5A 1.438(6)
C2 C3 1.400(11)
C2 C4 1.435(10)
C3 C5 1.506(12)
C4 H4A 0.9700
C4 H4B 0.9700
C5 H5A 0.9700
C5 H5B 0.9700
C6 C15 1.366(8)
C6 C7 1.393(8)
C7 C8 1.379(9)
C7 H7 0.9300
C8 C9 1.401(9)
C8 H8 0.9300
C9 C10 1.403(8)
C9 C14 1.416(7)
C10 C11 1.346(10)
C10 H10 0.9300
C11 C12 1.406(10)
C11 H11 0.9300
C12 C13 1.368(8)
C12 H12 0.9300
C13 C14 1.427(8)
C13 H13 0.9300
C14 C15 1.440(7)
C15 C16 1.497(6)
C16 C25 1.373(7)
C16 C17 1.417(7)
C17 C22 1.418(7)
C17 C18 1.424(7)
C18 C19 1.373(8)
C18 H18 0.9300
C19 C20 1.391(10)
C19 H19 0.9300
C20 C21 1.358(10)
C20 H20 0.9300
C22 C21 1.407(8)
C22 C23 1.429(8)
C21 H21 0.9300
C23 C24 1.346(9)
C23 H23 0.9300
C24 C25 1.394(8)
C24 H24 0.9300
C2A C3A 1.332(7)
C2A C4A 1.510(8)
C3A C5A 1.526(7)
C4A H4A1 0.9700
C4A H4A2 0.9700
C5A H5A1 0.9700
C5A H5A2 0.9700
C6A C15A 1.375(6)
C6A C7A 1.422(7)
C7A C8A 1.359(8)
C7A H7A 0.9300
C8A C9A 1.408(8)
C8A H8A 0.9300
C9A C10A 1.418(8)
C9A C14A 1.421(7)
C10A C11A 1.345(9)
C10A H10A 0.9300
C11A C12A 1.405(9)
C11A H11A 0.9300
C12A C13A 1.359(8)
C12A H12A 0.9300
C13A C14A 1.425(7)
C13A H13A 0.9300
C14A C15A 1.434(7)
C15A C16A 1.502(6)
C16A C25A 1.384(7)
C16A C17A 1.425(7)
C17A C22A 1.408(7)
C17A C18A 1.420(8)
C18A C19A 1.365(8)
C18A H18A 0.9300
C19A C20A 1.406(10)
C19A H19A 0.9300
C20A C21A 1.376(10)
C20A H20A 0.9300
C21A C22A 1.419(8)
C21A H21A 0.9300
C22A C23A 1.397(9)
C23A C24A 1.364(8)
C23A H23A 0.9300
C24A C25A 1.407(7)
C24A H24A 0.9300

loop_
_geom_torsion_atom_site_label_1
_geom_torsion_atom_site_label_2
_geom_torsion_atom_site_label_3
_geom_torsion_atom_site_label_4
_geom_torsion
C3 S2 C1 O1 178.6(10)
C3 S2 C1 S1 4.9(6)
C2 S1 C1 O1 -177.6(10)
C2 S1 C1 S2 -3.9(6)
C1 S1 C2 C3 0.9(6)
C1 S1 C2 C4 -175.8(6)
C4 C2 C3 C5 -2.0(13)
S1 C2 C3 C5 -178.4(6)
C4 C2 C3 S2 178.8(6)
S1 C2 C3 S2 2.5(8)
C1 S2 C3 C2 -4.6(7)
C1 S2 C3 C5 176.2(7)
C3 C2 C4 O2 84.5(9)
S1 C2 C4 O2 -99.4(7)
C6 O2 C4 C2 -139.2(6)
C25 O3 C5 C3 -59.0(11)
C2 C3 C5 O3 -43.1(13)
S2 C3 C5 O3 136.1(8)
C4 O2 C6 C15 116.9(6)
C4 O2 C6 C7 -63.5(7)
C15 C6 C7 C8 -3.8(9)
O2 C6 C7 C8 176.6(5)
C6 C7 C8 C9 -0.1(9)
C7 C8 C9 C10 -175.5(6)
C7 C8 C9 C14 2.4(9)
C8 C9 C10 C11 178.2(6)
C14 C9 C10 C11 0.3(9)
C9 C10 C11 C12 -0.7(11)
C10 C11 C12 C13 1.9(11)
C11 C12 C13 C14 -2.7(10)
C8 C9 C14 C13 -179.1(5)
C10 C9 C14 C13 -1.1(7)
C8 C9 C14 C15 -1.2(7)
C10 C9 C14 C15 176.8(5)
C12 C13 C14 C9 2.3(8)
C12 C13 C14 C15 -175.5(5)
C7 C6 C15 C14 4.9(8)
O2 C6 C15 C14 -175.5(4)
C7 C6 C15 C16 -176.0(5)
O2 C6 C15 C16 3.6(7)
C9 C14 C15 C6 -2.3(7)
C13 C14 C15 C6 175.5(5)
C9 C14 C15 C16 178.6(4)
C13 C14 C15 C16 -3.6(7)
C6 C15 C16 C25 -71.3(7)
C14 C15 C16 C25 107.8(5)
C6 C15 C16 C17 103.7(6)
C14 C15 C16 C17 -77.3(6)
C25 C16 C17 C22 -2.3(7)
C15 C16 C17 C22 -177.4(5)
C25 C16 C17 C18 176.1(5)
C15 C16 C17 C18 1.1(7)
C16 C17 C18 C19 -177.6(5)
C22 C17 C18 C19 0.8(8)
C17 C18 C19 C20 -1.2(9)
C18 C19 C20 C21 0.3(10)
C16 C17 C22 C21 178.8(5)
C18 C17 C22 C21 0.3(7)
C16 C17 C22 C23 1.8(7)
C18 C17 C22 C23 -176.7(5)
C19 C20 C21 C22 1.0(10)
C17 C22 C21 C20 -1.3(9)
C23 C22 C21 C20 175.7(6)
C21 C22 C23 C24 -178.4(6)
C17 C22 C23 C24 -1.5(8)
C22 C23 C24 C25 1.6(9)
C17 C16 C25 C24 2.4(7)
C15 C16 C25 C24 177.4(5)
C17 C16 C25 O3 178.3(4)
C15 C16 C25 O3 -6.7(7)
C23 C24 C25 C16 -2.1(8)
C23 C24 C25 O3 -177.7(5)
C5 O3 C25 C16 146.5(7)
C5 O3 C25 C24 -37.7(9)
C3A S2A C1A O1A -180.0(7)
C3A S2A C1A S1A -2.9(4)
C2A S1A C1A O1A 179.4(7)
C2A S1A C1A S2A 2.2(4)
C1A S1A C2A C3A -0.4(5)
C1A S1A C2A C4A 178.6(4)
C4A C2A C3A C5A -3.9(9)
S1A C2A C3A C5A 175.0(4)
C4A C2A C3A S2A 179.5(4)
S1A C2A C3A S2A -1.6(6)
C1A S2A C3A C2A 2.8(5)
C1A S2A C3A C5A -174.1(4)
C6A O2A C4A C2A -66.7(6)
C3A C2A C4A O2A -38.2(8)
S1A C2A C4A O2A 142.9(4)
C25A O3A C5A C3A -140.4(4)
C2A C3A C5A O3A 87.8(6)
S2A C3A C5A O3A -95.6(5)
C4A O2A C6A C15A 158.3(4)
C4A O2A C6A C7A -24.0(7)
O2A C6A C7A C8A -175.4(5)
C15A C6A C7A C8A 2.2(8)
C6A C7A C8A C9A -1.1(8)
C7A C8A C9A C10A -178.6(5)
C7A C8A C9A C14A -1.0(8)
C8A C9A C10A C11A 176.5(6)
C14A C9A C10A C11A -1.1(8)
C9A C10A C11A C12A 0.2(9)
C10A C11A C12A C13A 0.6(9)
C11A C12A C13A C14A -0.5(9)
C8A C9A C14A C13A -176.5(5)
C10A C9A C14A C13A 1.2(7)
C8A C9A C14A C15A 2.1(7)
C10A C9A C14A C15A 179.8(5)
C12A C13A C14A C9A -0.4(8)
C12A C13A C14A C15A -179.0(5)
O2A C6A C15A C14A 176.7(4)
C7A C6A C15A C14A -1.1(7)
O2A C6A C15A C16A -8.1(7)
C7A C6A C15A C16A 174.2(5)
C9A C14A C15A C6A -1.1(7)
C13A C14A C15A C6A 177.5(5)
C9A C14A C15A C16A -176.2(5)
C13A C14A C15A C16A 2.3(7)
C6A C15A C16A C25A -63.8(6)
C14A C15A C16A C25A 111.4(5)
C6A C15A C16A C17A 115.0(5)
C14A C15A C16A C17A -69.9(6)
C25A C16A C17A C22A -2.8(6)
C15A C16A C17A C22A 178.5(4)
C25A C16A C17A C18A 174.0(5)
C15A C16A C17A C18A -4.7(7)
C22A C17A C18A C19A 0.1(8)
C16A C17A C18A C19A -176.7(5)
C17A C18A C19A C20A -1.8(10)
C18A C19A C20A C21A 2.4(10)
C19A C20A C21A C22A -1.3(10)
C18A C17A C22A C23A -176.0(5)
C16A C17A C22A C23A 0.8(7)
C18A C17A C22A C21A 1.0(7)
C16A C17A C22A C21A 177.8(5)
C20A C21A C22A C23A 176.6(6)
C20A C21A C22A C17A -0.4(8)
C17A C22A C23A C24A 0.4(8)
C21A C22A C23A C24A -176.6(5)
C22A C23A C24A C25A 0.3(8)
C5A O3A C25A C16A 119.6(5)
C5A O3A C25A C24A -63.2(6)
C17A C16A C25A O3A -179.2(4)
C15A C16A C25A O3A -0.5(6)
C17A C16A C25A C24A 3.6(7)
C15A C16A C25A C24A -177.7(4)
C23A C24A C25A O3A -179.5(5)
C23A C24A C25A C16A -2.4(8)
